data_4347956
loop_
_publ_author_name
'Pedrick, Elizabeth A.'
'Schultz, Jason W.'
'Wu, Guang'
'Mirica, Liviu M.'
'Hayton, Trevor W.'

_publ_section_title
;
 Perturbation of the O-U-O Angle in Uranyl by Coordination to a
 12-Membered Macrocycle.
;
_journal_issue 11
_journal_name_full 'Inorganic chemistry'
_journal_page_first 5693
_journal_page_last 5701
_journal_paper_doi 10.1021/acs.inorgchem.6b00799
_journal_volume 55
_journal_year 2016
_chemical_formula_sum 'C24 H32 F6 N4 O9.5 S2 U'
_chemical_formula_weight 944.69
_space_group_IT_number 2
_space_group_name_Hall '-P 1'
_space_group_name_H-M_alt 'P -1'
_symmetry_cell_setting triclinic
_symmetry_space_group_name_H-M 'P -1'
_atom_sites_solution_hydrogens geom
_atom_sites_solution_primary direct
_atom_sites_solution_secondary difmap
_audit_creation_method SHELXL-97
_cell_angle_alpha 90.59(2)
_cell_angle_beta 100.232(19)
_cell_angle_gamma 106.377(19)
_cell_formula_units_Z 4
_cell_length_a 12.329(12)
_cell_length_b 16.376(16)
_cell_length_c 16.606(15)
_cell_measurement_reflns_used 218
_cell_measurement_temperature 100(2)
_cell_measurement_theta_max 70.49
_cell_measurement_theta_min 62.84
_cell_volume 3159(5)
_computing_structure_refinement 'SHELXL-97 (Sheldrick, 2008)'
_computing_structure_solution 'SHELXS-97 (Sheldrick, 2008)'
_diffrn_ambient_temperature 100(2)
_diffrn_measured_fraction_theta_full 0.959
_diffrn_measured_fraction_theta_max 0.959
_diffrn_measurement_device_type 'Bruker Kappa APEX II'
_diffrn_radiation_monochromator graphite
_diffrn_radiation_source 'fine-focus sealed tube'
_diffrn_radiation_type MoK\a
_diffrn_radiation_wavelength 0.71073
_diffrn_reflns_av_R_equivalents 0.1521
_diffrn_reflns_av_sigmaI/netI 0.3503
_diffrn_reflns_limit_h_max 14
_diffrn_reflns_limit_h_min -14
_diffrn_reflns_limit_k_max 11
_diffrn_reflns_limit_k_min -19
_diffrn_reflns_limit_l_max 17
_diffrn_reflns_limit_l_min -19
_diffrn_reflns_number 21773
_diffrn_reflns_theta_full 24.96
_diffrn_reflns_theta_max 24.96
_diffrn_reflns_theta_min 1.25
_exptl_absorpt_coefficient_mu 5.363
_exptl_absorpt_correction_T_max 0.765
_exptl_absorpt_correction_T_min 0.591
_exptl_absorpt_correction_type multi-scan
_exptl_absorpt_process_details SADABS
_exptl_crystal_colour orange
_exptl_crystal_density_diffrn 1.983
_exptl_crystal_density_method 'not measured'
_exptl_crystal_description shard
_exptl_crystal_F_000 1825
_exptl_crystal_size_max 0.1
_exptl_crystal_size_mid 0.05
_exptl_crystal_size_min 0.04
_refine_diff_density_max 1.344
_refine_diff_density_min -1.170
_refine_diff_density_rms 0.166
_refine_ls_extinction_method none
_refine_ls_goodness_of_fit_ref 0.823
_refine_ls_hydrogen_treatment constr
_refine_ls_matrix_type full
_refine_ls_number_parameters 715
_refine_ls_number_reflns 10655
_refine_ls_number_restraints 16
_refine_ls_restrained_S_all 0.824
_refine_ls_R_factor_all 0.2134
_refine_ls_R_factor_gt 0.0612
_refine_ls_shift/su_max 0.000
_refine_ls_shift/su_mean 0.000
_refine_ls_structure_factor_coef Fsqd
_refine_ls_weighting_details 'calc w=1/[\s^2^(Fo^2^)+(0.0000P)^2^+0.0000P] where P=(Fo^2^+2Fc^2^)/3'
_refine_ls_weighting_scheme calc
_refine_ls_wR_factor_gt 0.0812
_refine_ls_wR_factor_ref 0.1030
_reflns_number_gt 3616
_reflns_number_total 10655
_reflns_threshold_expression >2sigma(I)
_cod_data_source_file ic6b00799_si_001.cif
_cod_data_source_block complex_4
_cod_original_sg_symbol_H-M P-1
_cod_original_formula_sum 'C24 H32 F6 N4 O9.50 S2 U'
_cod_database_code 4347956

loop_
_symmetry_equiv_pos_as_xyz
'x, y, z'
'-x, -y, -z'

loop_
_atom_site_label
_atom_site_type_symbol
_atom_site_fract_x
_atom_site_fract_y
_atom_site_fract_z
_atom_site_U_iso_or_equiv
_atom_site_adp_type
_atom_site_occupancy
_atom_site_symmetry_multiplicity
_atom_site_calc_flag
_atom_site_refinement_flags
U1 U 0.27015(6) 0.55417(5) 0.61111(4) 0.0402(3) Uani 1 1 d .
U2 U 0.26436(6) 0.05281(5) 0.81910(5) 0.0487(3) Uani 1 1 d .
S3 S 0.6444(4) 0.4860(4) 0.8098(3) 0.0432(14) Uani 1 1 d .
S2 S 0.6549(4) 0.9819(3) 0.7314(3) 0.0428(13) Uani 1 1 d .
S1 S 0.0987(4) 0.3303(4) 0.6313(3) 0.0597(17) Uani 1 1 d .
S4 S 0.1012(5) -0.1690(5) 0.7546(5) 0.089(2) Uani 1 1 d .
O6 O 0.2259(10) 0.5313(9) 0.7450(7) 0.052(4) Uani 1 1 d .
F2 F 0.0813(8) 0.2321(6) 0.4978(6) 0.061(3) Uani 1 1 d .
O13 O 0.2340(10) 0.0326(8) 0.6765(8) 0.060(4) Uani 1 1 d .
F1 F -0.0580(8) 0.2894(7) 0.4969(7) 0.076(4) Uani 1 1 d .
O1 O 0.3780(9) 0.5058(7) 0.6520(7) 0.049(3) Uani 1 1 d .
O16 O 0.6225(9) 0.4101(7) 0.7610(6) 0.035(3) Uani 1 1 d .
F3 F -0.0457(9) 0.1822(7) 0.5713(8) 0.087(4) Uani 1 1 d .
O7 O 0.6292(10) 0.9056(7) 0.7743(6) 0.050(4) Uani 1 1 d .
O3 O 0.1512(11) 0.4134(8) 0.5940(7) 0.070(3) Uani 1 1 d .
F5 F 0.8699(8) 0.9990(7) 0.7837(7) 0.080(4) Uani 1 1 d .
F4 F 0.8377(9) 1.0635(8) 0.6767(8) 0.094(5) Uani 1 1 d .
F8 F 0.8586(8) 0.4972(8) 0.8229(7) 0.081(4) Uani 1 1 d .
O8 O 0.6693(10) 1.0569(8) 0.7787(8) 0.067(4) Uani 1 1 d .
O9 O 0.5903(11) 0.9741(8) 0.6483(8) 0.077(5) Uani 1 1 d .
N3 N 0.2976(10) 0.6921(9) 0.5227(9) 0.0339(18) Uani 1 1 d .
N1 N 0.4623(10) 0.6185(9) 0.5453(9) 0.0339(18) Uani 1 1 d .
N4 N 0.4160(11) 0.6968(8) 0.6827(8) 0.040(2) Uani 1 1 d .
F7 F 0.8239(8) 0.5677(8) 0.9209(7) 0.089(5) Uani 1 1 d .
N2 N 0.2451(12) 0.5254(9) 0.4492(8) 0.040(2) Uani 1 1 d .
O5 O 0.1777(11) 0.2842(8) 0.6702(7) 0.075(4) Uani 1 1 d .
O4 O 0.0158(11) 0.3433(9) 0.6822(8) 0.083(5) Uani 1 1 d .
O14 O 0.6643(10) 0.5611(7) 0.7702(7) 0.058(4) Uani 1 1 d .
C5 C 0.5437(12) 0.6786(10) 0.5877(9) 0.019(4) Uani 1 1 d .
N7 N 0.2887(10) 0.1892(9) 0.9193(8) 0.0339(18) Uani 1 1 d .
O15 O 0.5774(10) 0.4842(8) 0.8720(8) 0.071(4) Uani 1 1 d .
N6 N 0.4187(12) 0.1939(9) 0.7984(8) 0.040(2) Uani 1 1 d .
N5 N 0.4469(11) 0.1103(9) 0.9389(9) 0.0339(18) Uani 1 1 d .
O12 O 0.1311(11) -0.0848(8) 0.7973(8) 0.070(3) Uani 1 1 d .
C4 C 0.5455(13) 0.6313(10) 0.4289(10) 0.033(5) Uani 1 1 d .
H4 H 0.5443 0.6165 0.3732 0.040 Uiso 1 1 calc R
C14 C 0.3568(14) 0.7680(11) 0.5577(11) 0.035(3) Uani 1 1 d .
C37 C 0.3593(14) 0.2665(12) 0.9050(11) 0.038(3) Uani 1 1 d .
F9 F 0.7803(12) 0.4289(9) 0.9146(7) 0.113(5) Uani 1 1 d .
F6 F 0.8031(11) 0.9298(9) 0.6683(8) 0.109(5) Uani 1 1 d .
C10 C 0.2688(13) 0.6787(11) 0.4405(11) 0.035(3) Uani 1 1 d .
C1 C 0.5381(12) 0.7028(10) 0.6719(10) 0.038(3) Uani 1 1 d .
H1A H 0.5875 0.7620 0.6867 0.045 Uiso 1 1 calc R
H1B H 0.5690 0.6650 0.7098 0.045 Uiso 1 1 calc R
C6 C 0.4529(12) 0.5881(10) 0.4678(9) 0.025(4) Uani 1 1 d .
C7 C 0.3557(12) 0.5223(11) 0.4266(10) 0.038(3) Uani 1 1 d .
H7A H 0.3679 0.4663 0.4397 0.045 Uiso 1 1 calc R
H7B H 0.3499 0.5270 0.3667 0.045 Uiso 1 1 calc R
C9 C 0.2089(13) 0.5940(11) 0.4087(10) 0.038(3) Uani 1 1 d .
H9A H 0.2157 0.5897 0.3504 0.045 Uiso 1 1 calc R
H9B H 0.1263 0.5844 0.4100 0.045 Uiso 1 1 calc R
C15 C 0.3813(14) 0.7700(11) 0.6459(10) 0.038(3) Uani 1 1 d .
H15A H 0.3120 0.7737 0.6663 0.045 Uiso 1 1 calc R
H15B H 0.4436 0.8228 0.6663 0.045 Uiso 1 1 calc R
C17 C 0.2728(13) 0.4874(12) 0.8083(10) 0.046(6) Uani 1 1 d .
H17A H 0.3546 0.4939 0.8062 0.055 Uiso 1 1 calc R
H17B H 0.2307 0.4259 0.8008 0.055 Uiso 1 1 calc R
N8 N 0.2328(13) 0.0226(10) 0.9684(9) 0.040(2) Uani 1 1 d .
C2 C 0.6366(13) 0.7201(10) 0.5504(10) 0.034(5) Uani 1 1 d .
H2 H 0.6985 0.7652 0.5793 0.041 Uiso 1 1 calc R
C3 C 0.6363(13) 0.6943(11) 0.4723(12) 0.048(4) Uani 1 1 d .
H3 H 0.7000 0.7204 0.4473 0.057 Uiso 1 1 calc R
C8 C 0.1608(13) 0.4419(10) 0.4182(10) 0.052(6) Uani 1 1 d .
H8A H 0.0854 0.4404 0.4305 0.078 Uiso 1 1 calc R
H8B H 0.1867 0.3959 0.4448 0.078 Uiso 1 1 calc R
H8C H 0.1545 0.4345 0.3587 0.078 Uiso 1 1 calc R
C16 C 0.4175(12) 0.7033(10) 0.7693(9) 0.044(5) Uani 1 1 d .
H16A H 0.4660 0.7598 0.7925 0.067 Uiso 1 1 calc R
H16B H 0.4485 0.6594 0.7959 0.067 Uiso 1 1 calc R
H16C H 0.3389 0.6951 0.7787 0.067 Uiso 1 1 calc R
C13 C 0.3871(14) 0.8356(12) 0.5144(11) 0.052(4) Uani 1 1 d .
H13 H 0.4292 0.8896 0.5413 0.062 Uiso 1 1 calc R
C36 C 0.3881(14) 0.2731(10) 0.8243(10) 0.042(5) Uani 1 1 d .
H36A H 0.4542 0.3242 0.8243 0.050 Uiso 1 1 calc R
H36B H 0.3218 0.2799 0.7843 0.050 Uiso 1 1 calc R
C12 C 0.3575(12) 0.8272(12) 0.4310(12) 0.048(4) Uani 1 1 d .
H12 H 0.3785 0.8751 0.3992 0.057 Uiso 1 1 calc R
C48 C 0.2936(15) -0.0065(11) 0.6254(11) 0.053(6) Uani 1 1 d .
H48A H 0.2636 -0.0695 0.6237 0.063 Uiso 1 1 calc R
H48B H 0.3771 0.0101 0.6483 0.063 Uiso 1 1 calc R
C41 C 0.2652(14) 0.1824(12) 0.9931(12) 0.038(3) Uani 1 1 d .
C42 C 0.1967(17) 0.0929(12) 1.0048(11) 0.066(7) Uani 1 1 d .
H42A H 0.2015 0.0860 1.0643 0.079 Uiso 1 1 calc R
H42B H 0.1149 0.0858 0.9805 0.079 Uiso 1 1 calc R
C38 C 0.3899(14) 0.3334(12) 0.9608(12) 0.048(5) Uani 1 1 d .
H38 H 0.4334 0.3877 0.9477 0.057 Uiso 1 1 calc R
C21 C 0.0151(17) 0.2535(14) 0.5458(13) 0.063(7) Uani 1 1 d .
C39 C 0.3584(15) 0.3239(12) 1.0372(12) 0.047(6) Uani 1 1 d .
H39 H 0.3806 0.3699 1.0776 0.057 Uiso 1 1 calc R
C33 C 0.5386(16) 0.1728(12) 0.9252(10) 0.035(5) Uani 1 1 d .
C45 C 0.1424(16) 0.0511(13) 0.6176(11) 0.067(7) Uani 1 1 d .
H45A H 0.1482 0.1125 0.6238 0.080 Uiso 1 1 calc R
H45B H 0.0668 0.0180 0.6291 0.080 Uiso 1 1 calc R
C35 C 0.4247(13) 0.2030(10) 0.7114(10) 0.055(6) Uani 1 1 d .
H35A H 0.4847 0.2554 0.7055 0.082 Uiso 1 1 calc R
H35B H 0.3503 0.2061 0.6810 0.082 Uiso 1 1 calc R
H35C H 0.4431 0.1538 0.6895 0.082 Uiso 1 1 calc R
C40 C 0.2963(14) 0.2476(13) 1.0503(11) 0.051(6) Uani 1 1 d .
H40 H 0.2727 0.2381 1.1016 0.061 Uiso 1 1 calc R
C28 C 0.3354(18) 0.0171(12) 1.0210(11) 0.062(7) Uani 1 1 d .
H28A H 0.3487 -0.0378 1.0071 0.075 Uiso 1 1 calc R
H28B H 0.3228 0.0160 1.0782 0.075 Uiso 1 1 calc R
C11 C 0.2968(14) 0.7484(12) 0.3939(11) 0.052(4) Uani 1 1 d .
H11 H 0.2740 0.7417 0.3359 0.062 Uiso 1 1 calc R
C34 C 0.5319(14) 0.1956(10) 0.8375(11) 0.046(5) Uani 1 1 d .
H34A H 0.5845 0.2535 0.8355 0.056 Uiso 1 1 calc R
H34B H 0.5585 0.1552 0.8069 0.056 Uiso 1 1 calc R
C22 C 0.7968(19) 0.9929(15) 0.7147(14) 0.064(5) Uani 1 1 d .
C18 C 0.2639(17) 0.5226(14) 0.8905(12) 0.085(8) Uani 1 1 d .
H18A H 0.2519 0.4777 0.9302 0.102 Uiso 1 1 calc R
H18B H 0.3330 0.5699 0.9136 0.102 Uiso 1 1 calc R
C31 C 0.618(2) 0.1840(16) 1.0662(13) 0.078(9) Uani 1 1 d .
H31 H 0.6756 0.2128 1.1115 0.094 Uiso 1 1 calc R
C29 C 0.4410(19) 0.0868(13) 1.0169(13) 0.052(6) Uani 1 1 d .
C46 C 0.1500(16) 0.0294(14) 0.5333(13) 0.087(8) Uani 1 1 d .
H46A H 0.1370 0.0742 0.4965 0.104 Uiso 1 1 calc R
H46B H 0.0933 -0.0258 0.5120 0.104 Uiso 1 1 calc R
C19 C 0.1604(16) 0.5531(13) 0.8674(11) 0.071(7) Uani 1 1 d .
H19A H 0.1759 0.6121 0.8906 0.085 Uiso 1 1 calc R
H19B H 0.0944 0.5159 0.8882 0.085 Uiso 1 1 calc R
C43 C 0.1399(17) -0.0589(11) 0.9701(10) 0.078(7) Uani 1 1 d .
H43A H 0.1428 -0.1004 0.9283 0.117 Uiso 1 1 calc R
H43B H 0.0647 -0.0479 0.9589 0.117 Uiso 1 1 calc R
H43C H 0.1513 -0.0817 1.0243 0.117 Uiso 1 1 calc R
C30 C 0.5314(19) 0.1207(13) 1.0786(12) 0.050(7) Uani 1 1 d .
H30 H 0.5318 0.0985 1.1312 0.060 Uiso 1 1 calc R
C20 C 0.1353(16) 0.5500(13) 0.7760(10) 0.063(7) Uani 1 1 d .
H20A H 0.0620 0.5057 0.7549 0.076 Uiso 1 1 calc R
H20B H 0.1272 0.6057 0.7575 0.076 Uiso 1 1 calc R
C23 C 0.7855(19) 0.4996(15) 0.8700(14) 0.064(5) Uani 1 1 d .
C32 C 0.6272(16) 0.2080(12) 0.9916(15) 0.060(7) Uani 1 1 d .
H32 H 0.6946 0.2498 0.9830 0.072 Uiso 1 1 calc R
C47 C 0.2729(17) 0.0238(14) 0.5416(12) 0.083(8) Uani 1 1 d .
H47A H 0.2787 -0.0174 0.4996 0.099 Uiso 1 1 calc R
H47B H 0.3275 0.0802 0.5372 0.099 Uiso 1 1 calc R
C25A C 1.054(3) 0.293(2) 0.927(2) 0.050(6) Uiso 0.50 1 d PD
C27 C 0.886(3) 0.2491(16) 0.841(2) 0.165(9) Uiso 1 1 d D
O10 O 0.3598(11) -0.0047(7) 0.8087(7) 0.065(4) Uani 1 1 d .
O11 O 0.1455(10) 0.0951(8) 0.7954(7) 0.059(4) Uani 1 1 d .
O2 O 0.1437(9) 0.5859(7) 0.5963(7) 0.049(3) Uani 1 1 d .
O19 O 0.117(3) -0.189(2) 0.679(2) 0.107(12) Uiso 0.50 1 d P
O18 O 0.146(3) -0.223(2) 0.827(2) 0.119(12) Uiso 0.50 1 d P
O19A O 0.044(2) -0.1409(18) 0.6586(18) 0.102(10) Uiso 0.50 1 d P
O18A O 0.177(2) -0.2101(16) 0.7521(18) 0.067(8) Uiso 0.50 1 d P
F10 F -0.0999(19) -0.1885(14) 0.7947(16) 0.068(7) Uiso 0.50 1 d P
F11A F -0.058(2) -0.3138(15) 0.7540(16) 0.061(8) Uiso 0.50 1 d P
F12 F 0.027(3) -0.2538(18) 0.8666(19) 0.140(11) Uiso 0.50 1 d P
H12A H 0.0825 -0.2706 0.9047 0.168 Uiso 0.50 1 calc PR
F10A F -0.1172(19) -0.2114(16) 0.7015(15) 0.088(8) Uiso 0.50 1 d P
F12A F -0.072(3) -0.2174(19) 0.8373(19) 0.115(11) Uiso 0.50 1 d P
C49 C -0.042(3) -0.240(3) 0.779(3) 0.171(16) Uiso 1 1 d .
F11 F -0.088(3) -0.284(2) 0.725(2) 0.111(12) Uiso 0.50 1 d P
C26 C 0.974(3) 0.207(2) 0.846(3) 0.050(6) Uiso 0.50 1 d PD
C25 C 1.012(3) 0.206(2) 0.918(2) 0.050(6) Uiso 0.50 1 d PD
C26A C 1.006(3) 0.251(2) 0.842(2) 0.050(6) Uiso 0.50 1 d PD
C24 C 0.970(3) 0.3003(18) 0.965(2) 0.165(9) Uiso 1 1 d D
O17 O 0.902(3) 0.2759(17) 0.901(2) 0.43(3) Uiso 1 1 d D

loop_
_atom_site_aniso_label
_atom_site_aniso_U_11
_atom_site_aniso_U_22
_atom_site_aniso_U_33
_atom_site_aniso_U_23
_atom_site_aniso_U_13
_atom_site_aniso_U_12
U1 0.0256(4) 0.0610(7) 0.0358(6) 0.0111(5) 0.0075(4) 0.0140(5)
U2 0.0521(6) 0.0608(7) 0.0451(6) 0.0111(5) 0.0212(5) 0.0276(5)
S3 0.029(3) 0.062(4) 0.036(4) -0.002(3) 0.001(3) 0.011(3)
S2 0.039(3) 0.049(4) 0.043(4) 0.011(3) 0.017(3) 0.010(3)
S1 0.047(3) 0.083(5) 0.055(4) 0.009(3) 0.007(3) 0.028(3)
S4 0.040(3) 0.099(6) 0.119(7) -0.040(5) 0.006(4) 0.009(4)
O6 0.041(8) 0.101(12) 0.030(9) 0.012(8) -0.004(7) 0.050(8)
F2 0.041(6) 0.088(9) 0.066(9) -0.006(7) 0.024(6) 0.029(6)
O13 0.029(7) 0.080(11) 0.084(12) -0.004(9) 0.013(8) 0.037(8)
F1 0.029(6) 0.110(11) 0.087(10) -0.001(8) 0.013(7) 0.016(7)
O1 0.039(5) 0.058(7) 0.066(7) 0.033(5) 0.024(5) 0.032(5)
O16 0.049(7) 0.049(9) 0.009(7) -0.002(6) 0.004(6) 0.018(7)
F3 0.046(7) 0.046(9) 0.153(13) 0.029(8) 0.021(8) -0.014(7)
O7 0.076(9) 0.056(9) 0.022(8) 0.014(7) 0.018(7) 0.020(8)
O3 0.101(7) 0.034(6) 0.057(6) 0.014(5) 0.015(6) -0.011(5)
F5 0.042(7) 0.100(10) 0.104(11) 0.056(8) 0.020(7) 0.026(7)
F4 0.066(8) 0.115(12) 0.119(12) 0.048(10) 0.073(8) 0.021(8)
F8 0.032(6) 0.141(12) 0.074(10) -0.037(9) 0.005(6) 0.035(8)
O8 0.068(9) 0.067(11) 0.088(11) 0.015(9) 0.055(9) 0.031(8)
O9 0.071(10) 0.090(12) 0.048(10) 0.025(8) 0.003(9) -0.007(9)
N3 0.027(4) 0.046(5) 0.039(5) 0.016(4) 0.013(4) 0.022(4)
N1 0.027(4) 0.046(5) 0.039(5) 0.016(4) 0.013(4) 0.022(4)
N4 0.048(5) 0.043(6) 0.032(5) 0.000(4) 0.015(4) 0.013(4)
F7 0.055(7) 0.139(13) 0.066(9) -0.061(9) -0.019(7) 0.035(9)
N2 0.048(5) 0.043(6) 0.032(5) 0.000(4) 0.015(4) 0.013(4)
O5 0.095(10) 0.092(11) 0.064(11) 0.015(8) 0.011(9) 0.068(10)
O4 0.076(10) 0.136(14) 0.069(11) 0.041(10) 0.052(9) 0.060(10)
O14 0.069(9) 0.060(10) 0.055(10) 0.013(8) 0.007(8) 0.035(8)
C5 0.016(8) 0.029(11) 0.018(11) 0.008(8) 0.002(8) 0.016(8)
N7 0.027(4) 0.046(5) 0.039(5) 0.016(4) 0.013(4) 0.022(4)
O15 0.046(8) 0.084(12) 0.083(12) -0.003(9) 0.021(9) 0.014(8)
N6 0.048(5) 0.043(6) 0.032(5) 0.000(4) 0.015(4) 0.013(4)
N5 0.027(4) 0.046(5) 0.039(5) 0.016(4) 0.013(4) 0.022(4)
O12 0.101(7) 0.034(6) 0.057(6) 0.014(5) 0.015(6) -0.011(5)
C4 0.034(10) 0.043(12) 0.041(13) 0.034(10) 0.018(10) 0.031(10)
C14 0.029(7) 0.039(10) 0.051(11) 0.004(8) 0.026(7) 0.022(7)
C37 0.035(8) 0.048(10) 0.043(10) -0.008(8) 0.006(7) 0.030(8)
F9 0.157(14) 0.132(14) 0.064(10) -0.009(9) -0.012(10) 0.085(12)
F6 0.136(12) 0.135(13) 0.102(12) 0.031(9) 0.076(10) 0.078(11)
C10 0.029(7) 0.039(10) 0.051(11) 0.004(8) 0.026(7) 0.022(7)
C1 0.030(5) 0.050(7) 0.043(7) 0.002(5) 0.010(5) 0.025(5)
C6 0.019(9) 0.046(13) 0.013(11) 0.005(9) 0.003(8) 0.017(9)
C7 0.030(5) 0.050(7) 0.043(7) 0.002(5) 0.010(5) 0.025(5)
C9 0.030(5) 0.050(7) 0.043(7) 0.002(5) 0.010(5) 0.025(5)
C15 0.030(5) 0.050(7) 0.043(7) 0.002(5) 0.010(5) 0.025(5)
C17 0.024(10) 0.095(18) 0.021(12) -0.008(12) 0.011(10) 0.016(12)
N8 0.048(5) 0.043(6) 0.032(5) 0.000(4) 0.015(4) 0.013(4)
C2 0.027(10) 0.045(13) 0.042(13) 0.016(10) 0.018(10) 0.022(9)
C3 0.022(7) 0.053(10) 0.081(12) 0.042(9) 0.015(8) 0.026(7)
C8 0.056(12) 0.046(14) 0.068(15) 0.024(11) 0.034(12) 0.023(11)
C16 0.021(9) 0.068(15) 0.048(14) 0.021(11) 0.015(10) 0.013(10)
C13 0.037(8) 0.089(13) 0.048(11) 0.013(9) 0.015(8) 0.045(9)
C36 0.041(12) 0.034(13) 0.048(15) 0.003(11) -0.013(11) 0.021(10)
C12 0.022(7) 0.053(10) 0.081(12) 0.042(9) 0.015(8) 0.026(7)
C48 0.058(13) 0.058(16) 0.055(16) 0.027(12) 0.011(12) 0.036(12)
C41 0.035(8) 0.048(10) 0.043(10) -0.008(8) 0.006(7) 0.030(8)
C42 0.107(18) 0.083(18) 0.026(13) 0.010(12) 0.029(13) 0.048(16)
C38 0.041(12) 0.048(14) 0.070(16) 0.018(12) 0.019(12) 0.033(11)
C21 0.038(13) 0.043(16) 0.072(18) -0.007(13) -0.013(13) -0.029(12)
C39 0.047(13) 0.042(15) 0.056(16) -0.004(12) -0.002(12) 0.026(12)
C33 0.055(13) 0.058(15) 0.017(12) 0.003(10) 0.015(11) 0.048(12)
C45 0.067(15) 0.12(2) 0.028(14) -0.006(14) 0.023(13) 0.049(15)
C35 0.044(12) 0.056(14) 0.067(16) 0.022(11) 0.001(11) 0.024(11)
C40 0.045(13) 0.081(17) 0.040(14) 0.005(13) 0.004(11) 0.041(13)
C28 0.12(2) 0.039(15) 0.050(16) 0.026(12) 0.045(15) 0.040(15)
C11 0.037(8) 0.089(13) 0.048(11) 0.013(9) 0.015(8) 0.045(9)
C34 0.056(13) 0.014(11) 0.075(17) -0.011(11) 0.025(12) 0.010(10)
C22 0.079(12) 0.077(13) 0.060(14) 0.002(11) 0.025(11) 0.056(11)
C18 0.086(17) 0.12(2) 0.075(19) 0.019(16) 0.052(16) 0.050(17)
C31 0.12(2) 0.12(3) 0.026(16) -0.013(16) -0.003(16) 0.09(2)
C29 0.079(17) 0.063(17) 0.041(16) -0.002(13) 0.036(14) 0.046(15)
C46 0.062(15) 0.13(2) 0.09(2) 0.039(17) 0.016(15) 0.061(16)
C19 0.061(14) 0.13(2) 0.039(16) 0.006(13) 0.031(13) 0.035(15)
C43 0.14(2) 0.047(15) 0.055(16) 0.005(12) 0.055(15) 0.015(15)
C30 0.090(19) 0.058(18) 0.021(14) 0.019(13) 0.021(14) 0.045(15)
C20 0.065(15) 0.11(2) 0.033(15) 0.010(13) 0.006(13) 0.055(15)
C23 0.079(12) 0.077(13) 0.060(14) 0.002(11) 0.025(11) 0.056(11)
C32 0.040(13) 0.046(15) 0.10(2) -0.006(16) 0.023(16) 0.024(12)
C47 0.083(18) 0.12(2) 0.045(16) 0.027(14) 0.011(14) 0.031(17)
O10 0.104(11) 0.064(10) 0.057(10) 0.036(8) 0.053(9) 0.048(9)
O11 0.055(9) 0.074(11) 0.059(10) 0.014(8) 0.030(8) 0.027(8)
O2 0.039(5) 0.058(7) 0.066(7) 0.033(5) 0.024(5) 0.032(5)

loop_
_atom_type_symbol
_atom_type_description
_atom_type_scat_dispersion_real
_atom_type_scat_dispersion_imag
_atom_type_scat_source
C C 0.0033 0.0016 'International Tables Vol C Tables 4.2.6.8 and 6.1.1.4'
H H 0.0000 0.0000 'International Tables Vol C Tables 4.2.6.8 and 6.1.1.4'
N N 0.0061 0.0033 'International Tables Vol C Tables 4.2.6.8 and 6.1.1.4'
O O 0.0106 0.0060 'International Tables Vol C Tables 4.2.6.8 and 6.1.1.4'
F F 0.0171 0.0103 'International Tables Vol C Tables 4.2.6.8 and 6.1.1.4'
S S 0.1246 0.1234 'International Tables Vol C Tables 4.2.6.8 and 6.1.1.4'
U U -9.6767 9.6646 'International Tables Vol C Tables 4.2.6.8 and 6.1.1.4'

loop_
_geom_angle_atom_site_label_1
_geom_angle_atom_site_label_2
_geom_angle_atom_site_label_3
_geom_angle
O2 U1 O1 161.7(5)
O2 U1 O3 87.0(5)
O1 U1 O3 83.4(5)
O2 U1 O6 81.8(5)
O1 U1 O6 81.0(4)
O3 U1 O6 78.4(4)
O2 U1 N4 98.8(5)
O1 U1 N4 85.5(5)
O3 U1 N4 160.1(4)
O6 U1 N4 83.7(4)
O2 U1 N2 90.1(5)
O1 U1 N2 103.4(5)
O3 U1 N2 79.6(4)
O6 U1 N2 156.9(5)
N4 U1 N2 119.1(4)
O2 U1 N3 70.5(4)
O1 U1 N3 126.6(4)
O3 U1 N3 136.2(4)
O6 U1 N3 131.5(4)
N4 U1 N3 63.2(4)
N2 U1 N3 63.9(5)
O2 U1 N1 128.0(4)
O1 U1 N1 69.9(4)
O3 U1 N1 126.6(4)
O6 U1 N1 137.0(4)
N4 U1 N1 63.6(4)
N2 U1 N1 63.9(4)
N3 U1 N1 57.8(3)
O10 U2 O11 160.3(6)
O10 U2 O13 79.4(5)
O11 U2 O13 82.2(5)
O10 U2 O12 81.8(5)
O11 U2 O12 87.7(5)
O13 U2 O12 79.0(4)
O10 U2 N8 101.0(5)
O11 U2 N8 93.4(5)
O13 U2 N8 158.1(5)
O12 U2 N8 79.4(5)
O10 U2 N6 90.1(5)
O11 U2 N6 95.1(5)
O13 U2 N6 84.4(4)
O12 U2 N6 162.6(4)
N8 U2 N6 117.4(5)
O10 U2 N5 72.6(5)
O11 U2 N5 126.5(5)
O13 U2 N5 135.7(4)
O12 U2 N5 128.3(4)
N8 U2 N5 63.1(5)
N6 U2 N5 62.4(4)
O10 U2 N7 130.4(5)
O11 U2 N7 68.3(5)
O13 U2 N7 132.4(4)
O12 U2 N7 133.2(4)
N8 U2 N7 63.5(4)
N6 U2 N7 63.0(4)
N5 U2 N7 58.3(3)
O14 S3 O16 116.8(8)
O14 S3 O15 113.5(8)
O16 S3 O15 117.3(8)
O14 S3 C23 99.9(10)
O16 S3 C23 104.1(8)
O15 S3 C23 101.6(9)
O8 S2 O7 114.7(8)
O8 S2 O9 117.1(9)
O7 S2 O9 114.4(8)
O8 S2 C22 102.4(10)
O7 S2 C22 103.3(9)
O9 S2 C22 102.1(10)
O5 S1 O4 114.6(8)
O5 S1 O3 117.1(8)
O4 S1 O3 109.7(8)
O5 S1 C21 100.3(10)
O4 S1 C21 107.0(10)
O3 S1 C21 106.9(9)
O18A S4 O19 64.0(15)
O18A S4 O12 122.4(13)
O19 S4 O12 128.2(16)
O18A S4 O18 55.0(15)
O19 S4 O18 116.1(18)
O12 S4 O18 100.7(13)
O18A S4 O19A 113.6(17)
O19 S4 O19A 49.8(15)
O12 S4 O19A 97.1(12)
O18 S4 O19A 162.2(16)
O18A S4 C49 113.2(18)
O19 S4 C49 112.3(19)
O12 S4 C49 109.8(14)
O18 S4 C49 78.3(19)
O19A S4 C49 96.6(17)
C17 O6 C20 102.9(13)
C17 O6 U1 129.3(10)
C20 O6 U1 127.4(10)
C45 O13 C48 103.7(12)
C45 O13 U2 126.6(10)
C48 O13 U2 129.6(10)
S1 O3 U1 149.4(8)
C14 N3 C10 121.4(15)
C14 N3 U1 120.2(12)
C10 N3 U1 117.3(11)
C5 N1 C6 128.5(14)
C5 N1 U1 117.1(11)
C6 N1 U1 114.1(10)
C16 N4 C15 108.0(12)
C16 N4 C1 107.3(12)
C15 N4 C1 109.7(13)
C16 N4 U1 112.1(10)
C15 N4 U1 108.9(10)
C1 N4 U1 110.8(9)
C9 N2 C8 110.0(13)
C9 N2 C7 109.2(13)
C8 N2 C7 105.6(12)
C9 N2 U1 108.5(10)
C8 N2 U1 112.6(10)
C7 N2 U1 110.8(10)
N1 C5 C2 117.8(15)
N1 C5 C1 120.3(15)
C2 C5 C1 121.9(16)
C41 N7 C37 115.5(16)
C41 N7 U2 122.6(12)
C37 N7 U2 118.9(11)
C34 N6 C35 105.0(13)
C34 N6 C36 111.3(13)
C35 N6 C36 104.2(13)
C34 N6 U2 112.5(10)
C35 N6 U2 111.1(10)
C36 N6 U2 112.2(10)
C33 N5 C29 119.5(16)
C33 N5 U2 119.7(12)
C29 N5 U2 120.0(14)
S4 O12 U2 145.3(8)
C3 C4 C6 119.7(16)
C3 C4 H4 120.2
C6 C4 H4 120.2
N3 C14 C13 122.0(19)
N3 C14 C15 113.6(16)
C13 C14 C15 124.3(19)
C38 C37 N7 121.1(18)
C38 C37 C36 123.2(19)
N7 C37 C36 115.5(17)
N3 C10 C11 117.8(17)
N3 C10 C9 117.1(16)
C11 C10 C9 125.1(18)
C5 C1 N4 112.7(13)
C5 C1 H1A 109.1
N4 C1 H1A 109.1
C5 C1 H1B 109.1
N4 C1 H1B 109.1
H1A C1 H1B 107.8
N1 C6 C7 123.0(15)
N1 C6 C4 114.0(15)
C7 C6 C4 122.9(15)
C6 C7 N2 113.4(13)
C6 C7 H7A 108.9
N2 C7 H7A 108.9
C6 C7 H7B 108.9
N2 C7 H7B 108.9
H7A C7 H7B 107.7
C10 C9 N2 117.4(15)
C10 C9 H9A 108.0
N2 C9 H9A 108.0
C10 C9 H9B 108.0
N2 C9 H9B 108.0
H9A C9 H9B 107.2
C14 C15 N4 116.7(14)
C14 C15 H15A 108.1
N4 C15 H15A 108.1
C14 C15 H15B 108.1
N4 C15 H15B 108.1
H15A C15 H15B 107.3
O6 C17 C18 109.9(15)
O6 C17 H17A 109.7
C18 C17 H17A 109.7
O6 C17 H17B 109.7
C18 C17 H17B 109.7
H17A C17 H17B 108.2
C28 N8 C43 108.3(15)
C28 N8 C42 107.4(14)
C43 N8 C42 107.4(14)
C28 N8 U2 111.9(11)
C43 N8 U2 111.1(10)
C42 N8 U2 110.5(11)
C3 C2 C5 118.7(17)
C3 C2 H2 120.6
C5 C2 H2 120.6
C2 C3 C4 121.2(16)
C2 C3 H3 119.4
C4 C3 H3 119.4
N2 C8 H8A 109.5
N2 C8 H8B 109.5
H8A C8 H8B 109.5
N2 C8 H8C 109.5
H8A C8 H8C 109.5
H8B C8 H8C 109.5
N4 C16 H16A 109.5
N4 C16 H16B 109.5
H16A C16 H16B 109.5
N4 C16 H16C 109.5
H16A C16 H16C 109.5
H16B C16 H16C 109.5
C14 C13 C12 120(2)
C14 C13 H13 120.2
C12 C13 H13 120.2
C37 C36 N6 111.0(14)
C37 C36 H36A 109.4
N6 C36 H36A 109.4
C37 C36 H36B 109.4
N6 C36 H36B 109.4
H36A C36 H36B 108.0
C13 C12 C11 118.8(18)
C13 C12 H12 120.6
C11 C12 H12 120.6
O13 C48 C47 107.8(15)
O13 C48 H48A 110.2
C47 C48 H48A 110.2
O13 C48 H48B 110.2
C47 C48 H48B 110.2
H48A C48 H48B 108.5
N7 C41 C40 124.1(19)
N7 C41 C42 111.2(16)
C40 C41 C42 124.7(19)
N8 C42 C41 116.0(15)
N8 C42 H42A 108.3
C41 C42 H42A 108.3
N8 C42 H42B 108.3
C41 C42 H42B 108.3
H42A C42 H42B 107.4
C37 C38 C39 120.8(19)
C37 C38 H38 119.6
C39 C38 H38 119.6
F3 C21 F2 107.0(19)
F3 C21 F1 108.8(15)
F2 C21 F1 106.6(17)
F3 C21 S1 112.2(16)
F2 C21 S1 112.9(13)
F1 C21 S1 109.0(15)
C40 C39 C38 116.1(19)
C40 C39 H39 121.9
C38 C39 H39 121.9
N5 C33 C32 118.1(16)
N5 C33 C34 114.2(17)
C32 C33 C34 128(2)
O13 C45 C46 111.2(14)
O13 C45 H45A 109.4
C46 C45 H45A 109.4
O13 C45 H45B 109.4
C46 C45 H45B 109.4
H45A C45 H45B 108.0
N6 C35 H35A 109.5
N6 C35 H35B 109.5
H35A C35 H35B 109.5
N6 C35 H35C 109.5
H35A C35 H35C 109.5
H35B C35 H35C 109.5
C39 C40 C41 122(2)
C39 C40 H40 119.1
C41 C40 H40 119.1
N8 C28 C29 115.5(16)
N8 C28 H28A 108.4
C29 C28 H28A 108.4
N8 C28 H28B 108.4
C29 C28 H28B 108.4
H28A C28 H28B 107.5
C12 C11 C10 120.3(18)
C12 C11 H11 119.9
C10 C11 H11 119.9
N6 C34 C33 112.8(15)
N6 C34 H34A 109.0
C33 C34 H34A 109.0
N6 C34 H34B 109.0
C33 C34 H34B 109.0
H34A C34 H34B 107.8
F5 C22 F6 108.2(17)
F5 C22 F4 106(2)
F6 C22 F4 105.4(19)
F5 C22 S2 111.9(15)
F6 C22 S2 113.0(18)
F4 C22 S2 112.1(14)
C19 C18 C17 100.9(16)
C19 C18 H18A 111.6
C17 C18 H18A 111.6
C19 C18 H18B 111.6
C17 C18 H18B 111.6
H18A C18 H18B 109.4
C30 C31 C32 121(2)
C30 C31 H31 119.6
C32 C31 H31 119.6
C30 C29 N5 120(2)
C30 C29 C28 127(2)
N5 C29 C28 113(2)
C45 C46 C47 103.2(17)
C45 C46 H46A 111.1
C47 C46 H46A 111.1
C45 C46 H46B 111.1
C47 C46 H46B 111.1
H46A C46 H46B 109.1
C18 C19 C20 106.2(15)
C18 C19 H19A 110.5
C20 C19 H19A 110.5
C18 C19 H19B 110.5
C20 C19 H19B 110.5
H19A C19 H19B 108.7
N8 C43 H43A 109.5
N8 C43 H43B 109.5
H43A C43 H43B 109.5
N8 C43 H43C 109.5
H43A C43 H43C 109.5
H43B C43 H43C 109.5
C31 C30 C29 120(2)
C31 C30 H30 119.8
C29 C30 H30 119.8
O6 C20 C19 109.6(15)
O6 C20 H20A 109.8
C19 C20 H20A 109.8
O6 C20 H20B 109.8
C19 C20 H20B 109.8
H20A C20 H20B 108.2
F8 C23 F7 111(2)
F8 C23 F9 104.1(16)
F7 C23 F9 108.6(19)
F8 C23 S3 110.5(15)
F7 C23 S3 114.6(13)
F9 C23 S3 107.3(17)
C31 C32 C33 121(2)
C31 C32 H32 119.6
C33 C32 H32 119.6
C48 C47 C46 101.8(17)
C48 C47 H47A 111.4
C46 C47 H47A 111.4
C48 C47 H47B 111.4
C46 C47 H47B 111.4
H47A C47 H47B 109.3
C24 C25A C25 92(3)
C24 C25A C26A 111(3)
C25 C25A C26A 61(2)
C24 C25A O17 43(2)
C25 C25A O17 77(2)
C26A C25A O17 69(2)
C24 C25A C26 101(3)
C25 C25A C26 40(2)
C26A C25A C26 22.0(17)
O17 C25A C26 63.7(19)
O17 C27 C26 101(4)
O17 C27 C26A 95(4)
C26 C27 C26A 29.1(17)
S4 O19 O19A 80(2)
S4 O19 O18A 56.1(17)
O19A O19 O18A 136(3)
O18A O18 S4 50.9(16)
O19 O19A S4 49.8(18)
S4 O18A O18 74(2)
S4 O18A O19 59.9(17)
O18 O18A O19 130(3)
F12A F10 C49 62(3)
F12A F10 F10A 127(3)
C49 F10 F10A 67(3)
F11 F11A C49 62(3)
F12A F12 C49 44.7(18)
F12A F12 H12A 157.7
C49 F12 H12A 157.7
F11 F10A F10 86(2)
F11 F10A C49 43(2)
F10 F10A C49 48.6(17)
F10 F12A C49 74(3)
F10 F12A F12 141(4)
C49 F12A F12 72(3)
F11 C49 F12A 133(5)
F11 C49 F11A 40(2)
F12A C49 F11A 126(5)
F11 C49 F10 112(5)
F12A C49 F10 43(2)
F11A C49 F10 140(4)
F11 C49 F10A 58(3)
F12A C49 F10A 106(4)
F11A C49 F10A 98(3)
F10 C49 F10A 64(3)
F11 C49 F12 132(5)
F12A C49 F12 63(3)
F11A C49 F12 92(4)
F10 C49 F12 105(3)
F10A C49 F12 168(3)
F11 C49 S4 109(3)
F12A C49 S4 117(3)
F11A C49 S4 110(3)
F10 C49 S4 107(3)
F10A C49 S4 93(2)
F12 C49 S4 89(2)
F11A F11 C49 78(4)
F11A F11 F10A 157(5)
C49 F11 F10A 79(4)
C26A C26 C25 96(6)
C26A C26 C27 78(5)
C25 C26 C27 106(4)
C26A C26 C25A 51(5)
C25 C26 C25A 47(2)
C27 C26 C25A 84(2)
C26A C26 O17 75(5)
C25 C26 O17 75(3)
C27 C26 O17 32(2)
C25A C26 O17 56.3(17)
C26 C25 C25A 93(3)
C26 C25 C26A 30(2)
C25A C25 C26A 64(3)
C26 C25 C24 102(3)
C25A C25 C24 43(2)
C26A C25 C24 86(2)
C26 C26A C25 55(5)
C26 C26A C27 72(5)
C25 C26A C27 92(3)
C26 C26A C25A 107(6)
C25 C26A C25A 54(2)
C27 C26A C25A 96(3)
C26 C26A O17 83(5)
C25 C26A O17 72(2)
C27 C26A O17 34(2)
C25A C26A O17 63(2)
O17 C24 C25A 89(3)
O17 C24 C25 74(3)
C25A C24 C25 44.2(19)
C27 O17 C24 148(6)
C27 O17 C25A 100(4)
C24 O17 C25A 48(2)
C27 O17 C26A 52(3)
C24 O17 C26A 97(3)
C25A O17 C26A 49(2)
C27 O17 C26 47(3)
C24 O17 C26 103(4)
C25A O17 C26 60(2)
C26A O17 C26 22.1(14)

loop_
_geom_bond_atom_site_label_1
_geom_bond_atom_site_label_2
_geom_bond_distance
U1 O2 1.757(10)
U1 O1 1.772(10)
U1 O3 2.341(12)
U1 O6 2.391(12)
U1 N4 2.631(13)
U1 N2 2.673(14)
U1 N3 2.680(13)
U1 N1 2.729(12)
U2 O10 1.731(11)
U2 O11 1.775(11)
U2 O13 2.335(13)
U2 O12 2.365(13)
U2 N8 2.609(14)
U2 N6 2.616(14)
U2 N5 2.662(13)
U2 N7 2.687(14)
S3 O14 1.381(12)
S3 O16 1.409(10)
S3 O15 1.429(12)
S3 C23 1.80(2)
S2 O8 1.403(12)
S2 O7 1.429(11)
S2 O9 1.450(12)
S2 C22 1.78(2)
S1 O5 1.463(11)
S1 O4 1.493(11)
S1 O3 1.521(12)
S1 C21 1.836(19)
S4 O18A 1.30(2)
S4 O19 1.35(3)
S4 O12 1.462(13)
S4 O18 1.61(3)
S4 O19A 1.75(3)
S4 C49 1.93(4)
O6 C17 1.410(18)
O6 C20 1.414(17)
F2 C21 1.35(2)
O13 C45 1.459(19)
O13 C48 1.466(18)
F1 C21 1.36(2)
F3 C21 1.32(2)
F5 C22 1.31(2)
F4 C22 1.34(2)
F8 C23 1.30(2)
N3 C14 1.319(18)
N3 C10 1.346(19)
N1 C5 1.284(17)
N1 C6 1.349(17)
N4 C16 1.438(17)
N4 C15 1.484(18)
N4 C1 1.524(17)
F7 C23 1.31(2)
N2 C9 1.452(18)
N2 C8 1.485(18)
N2 C7 1.490(17)
C5 C2 1.406(19)
C5 C1 1.467(18)
N7 C41 1.307(19)
N7 C37 1.369(19)
N6 C34 1.424(19)
N6 C35 1.466(18)
N6 C36 1.527(18)
N5 C33 1.35(2)
N5 C29 1.36(2)
C4 C3 1.37(2)
C4 C6 1.428(18)
C4 H4 0.9500
C14 C13 1.33(2)
C14 C15 1.44(2)
C37 C38 1.35(2)
C37 C36 1.44(2)
F9 C23 1.37(2)
F6 C22 1.31(2)
C10 C11 1.38(2)
C10 C9 1.420(19)
C1 H1A 0.9900
C1 H1B 0.9900
C6 C7 1.425(19)
C7 H7A 0.9900
C7 H7B 0.9900
C9 H9A 0.9900
C9 H9B 0.9900
C15 H15A 0.9900
C15 H15B 0.9900
C17 C18 1.51(2)
C17 H17A 0.9900
C17 H17B 0.9900
N8 C28 1.43(2)
N8 C43 1.50(2)
N8 C42 1.50(2)
C2 C3 1.36(2)
C2 H2 0.9500
C3 H3 0.9500
C8 H8A 0.9800
C8 H8B 0.9800
C8 H8C 0.9800
C16 H16A 0.9800
C16 H16B 0.9800
C16 H16C 0.9800
C13 C12 1.36(2)
C13 H13 0.9500
C36 H36A 0.9900
C36 H36B 0.9900
C12 C11 1.37(2)
C12 H12 0.9500
C48 C47 1.49(2)
C48 H48A 0.9900
C48 H48B 0.9900
C41 C40 1.34(2)
C41 C42 1.50(2)
C42 H42A 0.9900
C42 H42B 0.9900
C38 C39 1.39(2)
C38 H38 0.9500
C39 C40 1.31(2)
C39 H39 0.9500
C33 C32 1.40(2)
C33 C34 1.50(2)
C45 C46 1.47(2)
C45 H45A 0.9900
C45 H45B 0.9900
C35 H35A 0.9800
C35 H35B 0.9800
C35 H35C 0.9800
C40 H40 0.9500
C28 C29 1.48(2)
C28 H28A 0.9900
C28 H28B 0.9900
C11 H11 0.9500
C34 H34A 0.9900
C34 H34B 0.9900
C18 C19 1.49(2)
C18 H18A 0.9900
C18 H18B 0.9900
C31 C30 1.31(3)
C31 C32 1.32(2)
C31 H31 0.9500
C29 C30 1.35(2)
C46 C47 1.52(2)
C46 H46A 0.9900
C46 H46B 0.9900
C19 C20 1.49(2)
C19 H19A 0.9900
C19 H19B 0.9900
C43 H43A 0.9800
C43 H43B 0.9800
C43 H43C 0.9800
C30 H30 0.9500
C20 H20A 0.9900
C20 H20B 0.9900
C32 H32 0.9500
C47 H47A 0.9900
C47 H47B 0.9900
C25A C24 1.34(4)
C25A C25 1.36(4)
C25A C26A 1.51(5)
C25A O17 1.79(5)
C25A C26 1.86(5)
C27 O17 1.04(5)
C27 C26 1.43(5)
C27 C26A 1.47(5)
O19 O19A 1.35(4)
O19 O18A 1.41(4)
O18 O18A 1.37(4)
F10 F12A 0.92(3)
F10 C49 1.30(4)
F10 F10A 1.55(3)
F11A F11 0.81(4)
F11A C49 1.23(4)
F12 F12A 1.51(4)
F12 C49 1.61(5)
F12 H12A 0.9500
F10A F11 1.38(4)
F10A C49 1.60(5)
F12A C49 1.19(4)
C49 F11 1.11(4)
C26 C26A 0.73(4)
C26 C25 1.21(5)
C26 O17 1.93(5)
C25 C26A 1.47(5)
C25 C24 1.95(4)
C26A O17 1.87(5)
C24 O17 1.22(5)
